data_2008938
loop_
_publ_author_name
'Shao, Si-Chang'
'Zhu, Dun-Ru'
'Zhu, Xu-Hui'
'You, Xiao-Zeng'
'Shanmuga Sundara Raj, S.'
'Fun, Hoong-Kun'

_publ_section_title
;[4-(4-Methylphenyl)-3,5-bis(2-pyridyl)-4<i>H</i>-1,2,4-triazole]bis(triphenylphosphine)silver(I)
 perchlorate
;
_journal_issue 9
_journal_name_full 'Acta Crystallographica Section C'
_journal_page_first 1412
_journal_page_last 1413
_journal_paper_doi 10.1107/S0108270199008197
_journal_volume 55
_journal_year 1999
_chemical_formula_iupac '[Ag (C19 H15 N5) (C18 H15 P)2] Cl O4'
_chemical_formula_sum 'C55 H45 Ag Cl N5 O4 P2'
_chemical_formula_weight 1045.22
_chemical_name_systematic
;
3,5-Bis(2-pyridyl)-4-p-methylphenyl-4H-1,2,4-triazole
bis(triphenyl phosphine) silver(I) perchlorate
;
_space_group_IT_number 14
_symmetry_cell_setting monoclinic
_symmetry_space_group_name_Hall '-P 2ybc'
_symmetry_space_group_name_H-M 'P 1 21/c 1'
_audit_creation_method SHELXL-97
_cell_angle_alpha 90.00
_cell_angle_beta 97.6910(10)
_cell_angle_gamma 90.00
_cell_formula_units_Z 4
_cell_length_a 16.7610(2)
_cell_length_b 14.2287(2)
_cell_length_c 21.1305(2)
_cell_measurement_reflns_used 8192
_cell_measurement_temperature 293(2)
_cell_measurement_theta_max 28.36
_cell_measurement_theta_min 1.23
_cell_volume 4994.02(10)
_computing_cell_refinement 'SAINT (Siemens, 1996)'
_computing_data_collection 'SMART (Siemens, 1996)'
_computing_data_reduction SAINT
_computing_molecular_graphics SHELXTL
_computing_publication_material 'SHELXTL and PARST (Nardelli, 1995)'
_computing_structure_refinement SHELXTL
_computing_structure_solution 'SHELXTL (Sheldrick, 1997)'
_diffrn_ambient_temperature 293(2)
_diffrn_detector_area_resol_mean 8.33
_diffrn_measured_fraction_theta_full 0.993
_diffrn_measured_fraction_theta_max 0.993
_diffrn_measurement_device_type 'Siemens SMART CCD area-detector'
_diffrn_measurement_method \w
_diffrn_radiation_monochromator graphite
_diffrn_radiation_source 'fine-focus sealed tube'
_diffrn_radiation_type MoK\a
_diffrn_radiation_wavelength 0.71073
_diffrn_reflns_av_R_equivalents 0.045
_diffrn_reflns_av_sigmaI/netI 0.0565
_diffrn_reflns_limit_h_max 19
_diffrn_reflns_limit_h_min -22
_diffrn_reflns_limit_k_max 18
_diffrn_reflns_limit_k_min -15
_diffrn_reflns_limit_l_max 23
_diffrn_reflns_limit_l_min -28
_diffrn_reflns_number 33642
_diffrn_reflns_theta_full 28.26
_diffrn_reflns_theta_max 28.26
_diffrn_reflns_theta_min 1.23
_exptl_absorpt_coefficient_mu 0.572
_exptl_absorpt_correction_T_max 0.904
_exptl_absorpt_correction_T_min 0.812
_exptl_absorpt_correction_type empirical
_exptl_absorpt_process_details '(SADABS; Sheldrick, 1996)'
_exptl_crystal_colour colourless
_exptl_crystal_density_diffrn 1.390
_exptl_crystal_density_method 'not measured'
_exptl_crystal_description slab
_exptl_crystal_F_000 2144
_exptl_crystal_size_max 0.38
_exptl_crystal_size_mid 0.36
_exptl_crystal_size_min 0.18
_refine_diff_density_max 0.330
_refine_diff_density_min -0.357
_refine_ls_extinction_method none
_refine_ls_goodness_of_fit_ref 1.047
_refine_ls_hydrogen_treatment constr
_refine_ls_matrix_type full
_refine_ls_number_parameters 641
_refine_ls_number_reflns 12270
_refine_ls_number_restraints 0
_refine_ls_restrained_S_all 1.047
_refine_ls_R_factor_all 0.073
_refine_ls_R_factor_gt 0.040
_refine_ls_shift/su_max 0.002
_refine_ls_shift/su_mean 0.000
_refine_ls_structure_factor_coef Fsqd
_refine_ls_weighting_details 'calc w = 1/[\s^2^(Fo^2^)+(0.0503P)^2^] where P = (Fo^2^+2Fc^2^)/3'
_refine_ls_weighting_scheme calc
_refine_ls_wR_factor_ref 0.111
_reflns_number_gt 8462
_reflns_number_total 12270
_reflns_threshold_expression I>2\s(I)
_cod_data_source_file na1429.cif
_cod_data_source_block I
_cod_depositor_comments
;
The following automatic conversions were performed:
'_symmetry_cell_setting' value 'Monoclinic' changed to 'monoclinic'
according to '/home/saulius/struct/CIF-dictionaries/cif_core.dic'
dictionary named 'cif_core.dic' version 2.4.1 from 2010-06-29.

Automatic conversion script
Id: cif_fix_enum 1527 2010-12-29 10:47:43Z saulius 

The following automatic conversions were performed:

'_symmetry_cell_setting' value 'Monoclinic' changed to 'monoclinic'
according to /home/saulius/struct/CIF-dictionaries/cif_core.dic
dictionary named 'cif_core.dic' version 2.4.1 from 2010-06-29.

Automatic conversion script
Id: cif_fix_values 1715 2011-07-08 13:25:40Z adriana 
;
_cod_original_sg_symbol_H-M 'P 21/c'
_cod_database_code 2008938

loop_
_symmetry_equiv_pos_as_xyz
'x, y, z'
'-x, y+1/2, -z+1/2'
'-x, -y, -z'
'x, -y-1/2, z-1/2'

loop_
_atom_site_label
_atom_site_fract_x
_atom_site_fract_y
_atom_site_fract_z
_atom_site_U_iso_or_equiv
_atom_site_adp_type
_atom_site_calc_flag
_atom_site_refinement_flags
_atom_site_occupancy
_atom_site_disorder_assembly
_atom_site_disorder_group
_atom_site_type_symbol
Ag1 0.267650(12) 0.533352(14) 0.097921(9) 0.04248(7) Uani d . 1 . . Ag
P1 0.29601(4) 0.61667(5) 0.00264(3) 0.03844(15) Uani d . 1 . . P
P2 0.31387(4) 0.59032(5) 0.20838(3) 0.04235(16) Uani d . 1 . . P
Cl1 0.10082(5) 0.28039(5) 0.43382(3) 0.05518(18) Uani d . 1 . . Cl
O1 0.09108(16) 0.25323(18) 0.36810(10) 0.0785(7) Uani d . 1 A . O
O2A 0.1853(5) 0.2788(9) 0.4607(6) 0.131(5) Uani d P 0.60 A 1 O
O3A 0.0653(5) 0.2190(5) 0.4737(4) 0.095(3) Uani d P 0.60 A 1 O
O4A 0.0713(6) 0.3706(6) 0.4420(5) 0.103(4) Uani d P 0.60 A 1 O
O2B 0.0277(8) 0.2513(14) 0.4560(7) 0.167(8) Uani d P 0.40 A 2 O
O3B 0.1157(11) 0.3765(10) 0.4374(8) 0.130(7) Uani d P 0.40 A 2 O
O4B 0.1633(10) 0.2358(12) 0.4634(7) 0.148(8) Uani d P 0.40 A 2 O
N1 0.24848(12) 0.37268(15) 0.09490(10) 0.0404(5) Uani d . 1 . . N
N2 0.30349(12) 0.30054(15) 0.09555(10) 0.0434(5) Uani d . 1 . . N
N3 0.18873(11) 0.24286(14) 0.11933(9) 0.0364(4) Uani d . 1 . . N
N4 0.12291(13) 0.48939(15) 0.10928(11) 0.0451(5) Uani d . 1 . . N
N5 0.28260(19) 0.0643(2) 0.14826(17) 0.0845(10) Uani d . 1 . . N
C1 0.40833(17) 0.6546(2) 0.22759(14) 0.0558(8) Uani d . 1 . . C
C2 0.4791(2) 0.6130(4) 0.2135(2) 0.0929(13) Uani d . 1 . . C
H2C 0.4774 0.5543 0.1940 0.111 Uiso calc R 1 . . H
C3 0.5526(3) 0.6596(5) 0.2286(3) 0.123(2) Uani d . 1 . . C
H3B 0.6001 0.6312 0.2202 0.147 Uiso calc R 1 . . H
C4 0.5548(4) 0.7464(6) 0.2556(3) 0.137(3) Uani d . 1 . . C
H4B 0.6038 0.7775 0.2647 0.164 Uiso calc R 1 . . H
C5 0.4863(4) 0.7887(5) 0.2696(3) 0.135(2) Uani d . 1 . . C
H5B 0.4888 0.8478 0.2886 0.162 Uiso calc R 1 . . H
C6 0.4126(2) 0.7429(3) 0.25546(19) 0.0897(12) Uani d . 1 . . C
H6A 0.3658 0.7718 0.2648 0.108 Uiso calc R 1 . . H
C7 0.23555(16) 0.67170(19) 0.22602(13) 0.0458(6) Uani d . 1 . . C
C8 0.2012(2) 0.7312(2) 0.17815(15) 0.0654(9) Uani d . 1 . . C
H8A 0.2213 0.7329 0.1393 0.079 Uiso calc R 1 . . H
C9 0.1361(3) 0.7889(3) 0.1879(2) 0.0899(13) Uani d . 1 . . C
H9A 0.1129 0.8286 0.1556 0.108 Uiso calc R 1 . . H
C10 0.1069(3) 0.7862(3) 0.2459(3) 0.0976(14) Uani d . 1 . . C
H10A 0.0637 0.8242 0.2527 0.117 Uiso calc R 1 . . H
C11 0.1405(2) 0.7289(3) 0.2928(2) 0.0849(11) Uani d . 1 . . C
H11A 0.1201 0.7278 0.3316 0.102 Uiso calc R 1 . . H
C12 0.20506(18) 0.6715(2) 0.28427(15) 0.0592(8) Uani d . 1 . . C
H12A 0.2280 0.6330 0.3173 0.071 Uiso calc R 1 . . H
C13 0.31832(16) 0.5035(2) 0.27287(13) 0.0454(6) Uani d . 1 . . C
C14 0.3776(2) 0.5014(3) 0.32474(16) 0.0719(10) Uani d . 1 . . C
H14A 0.4204 0.5434 0.3273 0.086 Uiso calc R 1 . . H
C15 0.3732(2) 0.4362(3) 0.37327(18) 0.0854(12) Uani d . 1 . . C
H15A 0.4135 0.4348 0.4081 0.102 Uiso calc R 1 . . H
C16 0.3108(2) 0.3745(3) 0.37047(16) 0.0690(9) Uani d . 1 . . C
H16A 0.3083 0.3316 0.4034 0.083 Uiso calc R 1 . . H
C17 0.2522(2) 0.3755(2) 0.31960(15) 0.0630(8) Uani d . 1 . . C
H17A 0.2091 0.3340 0.3180 0.076 Uiso calc R 1 . . H
C18 0.25618(18) 0.4385(2) 0.26982(14) 0.0536(7) Uani d . 1 . . C
H18A 0.2170 0.4371 0.2343 0.064 Uiso calc R 1 . . H
C19 0.27046(16) 0.55785(19) -0.07378(12) 0.0430(6) Uani d . 1 . . C
C20 0.2710(2) 0.6055(3) -0.13117(14) 0.0742(10) Uani d . 1 . . C
H20A 0.2819 0.6696 -0.1308 0.089 Uiso calc R 1 . . H
C21 0.2556(3) 0.5589(3) -0.18825(17) 0.0890(13) Uani d . 1 . . C
H21A 0.2561 0.5917 -0.2262 0.107 Uiso calc R 1 . . H
C22 0.2397(2) 0.4656(3) -0.19010(17) 0.0758(11) Uani d . 1 . . C
H22A 0.2311 0.4343 -0.2291 0.091 Uiso calc R 1 . . H
C23 0.2364(2) 0.4178(3) -0.13484(18) 0.0717(10) Uani d . 1 . . C
H23A 0.2242 0.3540 -0.1362 0.086 Uiso calc R 1 . . H
C24 0.25121(18) 0.4636(2) -0.07606(15) 0.0532(7) Uani d . 1 . . C
H24A 0.2481 0.4307 -0.0385 0.064 Uiso calc R 1 . . H
C25 0.40359(16) 0.64120(19) 0.00563(12) 0.0440(6) Uani d . 1 . . C
C26 0.4409(2) 0.6906(3) 0.05676(16) 0.0796(12) Uani d . 1 . . C
H26A 0.4108 0.7125 0.0876 0.096 Uiso calc R 1 . . H
C27 0.5233(2) 0.7085(4) 0.06320(18) 0.0957(14) Uani d . 1 . . C
H27A 0.5480 0.7416 0.0984 0.115 Uiso calc R 1 . . H
C28 0.5679(2) 0.6773(3) 0.0177(2) 0.0784(11) Uani d . 1 . . C
H28A 0.6230 0.6892 0.0217 0.094 Uiso calc R 1 . . H
C29 0.5314(2) 0.6293(3) -0.0331(2) 0.0935(13) Uani d . 1 . . C
H29A 0.5613 0.6089 -0.0645 0.112 Uiso calc R 1 . . H
C30 0.4498(2) 0.6098(3) -0.03917(18) 0.0752(10) Uani d . 1 . . C
H30A 0.4260 0.5751 -0.0739 0.090 Uiso calc R 1 . . H
C31 0.24781(16) 0.73159(19) -0.00942(12) 0.0443(6) Uani d . 1 . . C
C32 0.16820(18) 0.7395(2) 0.00141(14) 0.0584(8) Uani d . 1 . . C
H32A 0.1420 0.6873 0.0154 0.070 Uiso calc R 1 . . H
C33 0.1270(2) 0.8242(3) -0.00839(17) 0.0815(12) Uani d . 1 . . C
H33A 0.0734 0.8282 -0.0017 0.098 Uiso calc R 1 . . H
C34 0.1655(3) 0.9017(3) -0.02793(19) 0.0906(13) Uani d . 1 . . C
H34A 0.1382 0.9586 -0.0339 0.109 Uiso calc R 1 . . H
C35 0.2443(3) 0.8956(3) -0.0388(2) 0.0871(12) Uani d . 1 . . C
H35A 0.2701 0.9484 -0.0522 0.105 Uiso calc R 1 . . H
C36 0.2857(2) 0.8111(2) -0.02973(16) 0.0668(9) Uani d . 1 . . C
H36A 0.3390 0.8075 -0.0373 0.080 Uiso calc R 1 . . H
C37 0.18014(14) 0.33728(17) 0.10844(11) 0.0355(5) Uani d . 1 . . C
C38 0.26693(14) 0.22337(19) 0.10965(12) 0.0404(6) Uani d . 1 . . C
C39 0.30696(16) 0.13070(19) 0.11250(13) 0.0449(6) Uani d . 1 . . C
C40 0.3217(3) -0.0183(3) 0.1496(3) 0.1089(17) Uani d . 1 . . C
H40A 0.3043 -0.0662 0.1743 0.131 Uiso calc R 1 . . H
C41 0.3840(3) -0.0367(3) 0.1178(2) 0.0854(12) Uani d . 1 . . C
H41A 0.4091 -0.0951 0.1209 0.103 Uiso calc R 1 . . H
C42 0.4094(3) 0.0325(3) 0.0810(2) 0.0985(15) Uani d . 1 . . C
H42A 0.4525 0.0224 0.0583 0.118 Uiso calc R 1 . . H
C43 0.3705(2) 0.1176(3) 0.07783(19) 0.0842(12) Uani d . 1 . . C
H43A 0.3866 0.1658 0.0527 0.101 Uiso calc R 1 . . H
C44 0.13068(14) 0.17876(17) 0.14142(12) 0.0369(5) Uani d . 1 . . C
C45 0.11096(16) 0.1902(2) 0.20206(12) 0.0462(6) Uani d . 1 . . C
H45A 0.1349 0.2375 0.2284 0.055 Uiso calc R 1 . . H
C46 0.05484(16) 0.1302(2) 0.22347(13) 0.0519(7) Uani d . 1 . . C
H46A 0.0407 0.1384 0.2642 0.062 Uiso calc R 1 . . H
C47 0.01983(16) 0.0588(2) 0.18536(15) 0.0495(7) Uani d . 1 . . C
C48 0.04181(18) 0.04839(19) 0.12454(15) 0.0521(7) Uani d . 1 . . C
H48A 0.0188 0.0005 0.0983 0.063 Uiso calc R 1 . . H
C49 0.09713(16) 0.10772(19) 0.10232(13) 0.0460(6) Uani d . 1 . . C
H49A 0.1115 0.0998 0.0616 0.055 Uiso calc R 1 . . H
C50 -0.0424(2) -0.0059(3) 0.20807(18) 0.0737(10) Uani d . 1 . . C
H50A -0.0598 -0.0509 0.1753 0.111 Uiso calc R 1 . . H
H50B -0.0876 0.0305 0.2173 0.111 Uiso calc R 1 . . H
H50C -0.0190 -0.0382 0.2460 0.111 Uiso calc R 1 . . H
C51 0.10697(14) 0.39642(18) 0.10767(11) 0.0373(5) Uani d . 1 . . C
C52 0.02967(15) 0.3612(2) 0.10339(14) 0.0500(7) Uani d . 1 . . C
H52A 0.0204 0.2968 0.1021 0.060 Uiso calc R 1 . . H
C53 -0.03398(17) 0.4245(2) 0.10103(16) 0.0608(8) Uani d . 1 . . C
H53A -0.0866 0.4027 0.0983 0.073 Uiso calc R 1 . . H
C54 -0.01855(18) 0.5187(2) 0.10272(16) 0.0586(8) Uani d . 1 . . C
H54A -0.0603 0.5620 0.1012 0.070 Uiso calc R 1 . . H
C55 0.06024(17) 0.5481(2) 0.10666(15) 0.0541(7) Uani d . 1 . . C
H55A 0.0704 0.6123 0.1075 0.065 Uiso calc R 1 . . H

loop_
_atom_site_aniso_label
_atom_site_aniso_U_11
_atom_site_aniso_U_22
_atom_site_aniso_U_33
_atom_site_aniso_U_12
_atom_site_aniso_U_13
_atom_site_aniso_U_23
Ag1 0.04577(12) 0.03624(11) 0.04690(12) -0.00449(9) 0.01158(9) 0.00442(8)
P1 0.0407(3) 0.0355(4) 0.0397(3) -0.0049(3) 0.0075(3) 0.0034(3)
P2 0.0414(4) 0.0424(4) 0.0429(4) -0.0004(3) 0.0045(3) 0.0027(3)
Cl1 0.0720(5) 0.0440(4) 0.0519(4) 0.0012(3) 0.0169(4) -0.0011(3)
O1 0.1048(19) 0.0794(18) 0.0518(13) 0.0004(14) 0.0118(12) -0.0138(11)
O2A 0.061(3) 0.234(15) 0.097(5) -0.019(6) 0.009(3) -0.004(7)
O3A 0.133(8) 0.077(4) 0.081(4) -0.030(4) 0.035(5) 0.017(3)
O4A 0.178(9) 0.052(5) 0.078(4) 0.050(6) 0.012(5) 0.003(3)
O2B 0.100(9) 0.29(2) 0.128(12) -0.066(10) 0.077(9) -0.080(12)
O3B 0.26(2) 0.045(6) 0.088(6) -0.043(10) 0.045(11) -0.022(4)
O4B 0.212(19) 0.146(12) 0.069(6) 0.126(13) -0.047(10) -0.012(7)
N1 0.0353(11) 0.0355(12) 0.0520(13) 0.0007(9) 0.0120(10) 0.0006(9)
N2 0.0356(11) 0.0382(13) 0.0585(13) 0.0036(9) 0.0135(10) 0.0049(10)
N3 0.0339(10) 0.0327(11) 0.0436(11) 0.0003(8) 0.0088(9) 0.0032(9)
N4 0.0411(12) 0.0327(12) 0.0629(14) -0.0006(9) 0.0120(11) 0.0007(10)
N5 0.087(2) 0.0582(18) 0.118(3) 0.0275(16) 0.051(2) 0.0344(18)
C1 0.0470(16) 0.067(2) 0.0526(17) -0.0077(15) 0.0022(13) 0.0149(15)
C2 0.055(2) 0.113(4) 0.112(3) 0.001(2) 0.015(2) 0.024(3)
C3 0.047(2) 0.189(7) 0.129(4) -0.013(3) 0.002(3) 0.056(4)
C4 0.090(4) 0.204(8) 0.106(4) -0.079(5) -0.024(3) 0.053(4)
C5 0.125(5) 0.144(6) 0.130(4) -0.079(4) -0.007(4) -0.017(4)
C6 0.078(3) 0.086(3) 0.102(3) -0.031(2) 0.000(2) -0.013(2)
C7 0.0452(14) 0.0382(15) 0.0515(16) -0.0012(12) -0.0030(12) -0.0050(12)
C8 0.078(2) 0.052(2) 0.0615(19) 0.0175(17) -0.0092(17) -0.0049(15)
C9 0.093(3) 0.063(3) 0.103(3) 0.025(2) -0.024(3) -0.006(2)
C10 0.077(3) 0.081(3) 0.137(4) 0.031(2) 0.021(3) -0.018(3)
C11 0.090(3) 0.070(3) 0.102(3) 0.013(2) 0.038(2) -0.014(2)
C12 0.0623(19) 0.0510(19) 0.066(2) 0.0022(15) 0.0143(16) -0.0061(15)
C13 0.0419(15) 0.0496(16) 0.0456(15) 0.0053(12) 0.0095(12) 0.0069(12)
C14 0.0531(19) 0.084(3) 0.073(2) -0.0126(17) -0.0096(17) 0.0284(19)
C15 0.067(2) 0.107(3) 0.074(2) -0.009(2) -0.0173(19) 0.041(2)
C16 0.065(2) 0.075(2) 0.067(2) 0.0058(18) 0.0095(18) 0.0307(18)
C17 0.066(2) 0.056(2) 0.070(2) -0.0049(16) 0.0165(17) 0.0093(16)
C18 0.0552(17) 0.0551(18) 0.0499(16) -0.0026(14) 0.0043(14) 0.0061(13)
C19 0.0409(14) 0.0420(16) 0.0453(15) 0.0004(11) 0.0036(12) 0.0003(11)
C20 0.120(3) 0.053(2) 0.0474(18) -0.006(2) 0.0006(19) 0.0053(15)
C21 0.137(4) 0.079(3) 0.0464(19) 0.000(3) -0.003(2) -0.0032(18)
C22 0.073(2) 0.097(3) 0.056(2) -0.011(2) 0.0034(17) -0.028(2)
C23 0.072(2) 0.059(2) 0.088(3) -0.0228(17) 0.0262(19) -0.0285(19)
C24 0.0516(16) 0.0492(18) 0.0612(17) -0.0097(14) 0.0160(14) -0.0041(14)
C25 0.0433(14) 0.0422(15) 0.0470(15) -0.0059(12) 0.0077(12) 0.0087(12)
C26 0.060(2) 0.122(3) 0.059(2) -0.036(2) 0.0145(16) -0.016(2)
C27 0.071(2) 0.146(4) 0.068(2) -0.052(3) 0.001(2) -0.005(2)
C28 0.0422(17) 0.094(3) 0.097(3) -0.0158(18) 0.0023(19) 0.025(2)
C29 0.053(2) 0.108(4) 0.127(4) -0.011(2) 0.041(2) -0.020(3)
C30 0.0544(19) 0.087(3) 0.088(3) -0.0132(18) 0.0241(18) -0.024(2)
C31 0.0522(16) 0.0403(15) 0.0398(14) -0.0002(12) 0.0045(12) 0.0004(11)
C32 0.0563(18) 0.063(2) 0.0562(18) 0.0099(15) 0.0101(14) 0.0066(15)
C33 0.075(2) 0.095(3) 0.073(2) 0.038(2) 0.0078(19) 0.000(2)
C34 0.125(4) 0.056(2) 0.085(3) 0.038(2) -0.004(3) -0.002(2)
C35 0.114(3) 0.043(2) 0.100(3) 0.003(2) 0.002(3) 0.0109(19)
C36 0.073(2) 0.0442(19) 0.085(2) -0.0003(15) 0.0163(18) 0.0103(16)
C37 0.0347(12) 0.0297(13) 0.0423(13) -0.0016(10) 0.0058(10) -0.0001(10)
C38 0.0354(13) 0.0390(14) 0.0475(15) 0.0013(11) 0.0075(11) 0.0022(11)
C39 0.0421(14) 0.0403(15) 0.0519(15) 0.0058(12) 0.0051(12) 0.0034(12)
C40 0.117(4) 0.063(3) 0.159(4) 0.038(2) 0.065(3) 0.051(3)
C41 0.088(3) 0.052(2) 0.115(3) 0.032(2) 0.012(2) 0.004(2)
C42 0.106(3) 0.087(3) 0.112(3) 0.053(3) 0.052(3) 0.019(3)
C43 0.097(3) 0.061(2) 0.105(3) 0.032(2) 0.050(2) 0.023(2)
C44 0.0337(12) 0.0308(13) 0.0467(14) -0.0004(10) 0.0074(11) 0.0060(10)
C45 0.0467(15) 0.0478(17) 0.0438(15) -0.0093(12) 0.0051(12) -0.0048(12)
C46 0.0488(16) 0.0600(19) 0.0489(16) -0.0058(14) 0.0142(13) 0.0049(14)
C47 0.0383(14) 0.0448(16) 0.0660(19) -0.0021(11) 0.0086(13) 0.0136(13)
C48 0.0534(17) 0.0383(16) 0.0638(19) -0.0102(12) 0.0045(14) -0.0026(13)
C49 0.0518(16) 0.0414(16) 0.0458(15) -0.0056(12) 0.0098(12) -0.0032(12)
C50 0.064(2) 0.060(2) 0.103(3) -0.0128(17) 0.029(2) 0.0150(19)
C51 0.0349(12) 0.0362(14) 0.0416(13) 0.0020(10) 0.0077(10) 0.0003(10)
C52 0.0345(13) 0.0391(15) 0.0762(19) -0.0021(11) 0.0059(13) -0.0022(13)
C53 0.0317(14) 0.058(2) 0.092(2) -0.0009(13) 0.0054(15) 0.0012(17)
C54 0.0414(15) 0.054(2) 0.082(2) 0.0128(13) 0.0120(15) 0.0025(16)
C55 0.0460(16) 0.0371(16) 0.081(2) 0.0051(12) 0.0155(15) 0.0028(14)

loop_
_atom_type_symbol
_atom_type_description
_atom_type_scat_dispersion_real
_atom_type_scat_dispersion_imag
_atom_type_scat_source
C C 0.0033 0.0016 'International Tables Vol C Tables 4.2.6.8 and 6.1.1.4'
H H 0.0000 0.0000 'International Tables Vol C Tables 4.2.6.8 and 6.1.1.4'
N N 0.0061 0.0033 'International Tables Vol C Tables 4.2.6.8 and 6.1.1.4'
O O 0.0106 0.0060 'International Tables Vol C Tables 4.2.6.8 and 6.1.1.4'
P P 0.1023 0.0942 'International Tables Vol C Tables 4.2.6.8 and 6.1.1.4'
Cl Cl 0.1484 0.1585 'International Tables Vol C Tables 4.2.6.8 and 6.1.1.4'
Ag Ag -0.8971 1.1015 'International Tables Vol C Tables 4.2.6.8 and 6.1.1.4'

loop_
_geom_angle_atom_site_label_1
_geom_angle_atom_site_label_2
_geom_angle_atom_site_label_3
_geom_angle
_geom_angle_publ_flag
N1 Ag1 P1 120.04(5) yes
N1 Ag1 P2 111.87(5) yes
P1 Ag1 P2 122.99(2) yes
N1 Ag1 N4 68.20(7) ?
P1 Ag1 N4 119.39(5) yes
P2 Ag1 N4 99.90(5) ?
C19 P1 C31 103.95(12) ?
C19 P1 C25 103.44(12) ?
C31 P1 C25 104.45(13) ?
C19 P1 Ag1 117.44(9) ?
C31 P1 Ag1 114.78(9) ?
C25 P1 Ag1 111.37(8) ?
C7 P2 C1 105.23(14) ?
C7 P2 C13 103.56(13) ?
C1 P2 C13 102.96(13) ?
C7 P2 Ag1 104.80(9) ?
C1 P2 Ag1 121.47(10) ?
C13 P2 Ag1 116.95(10) ?
O4B Cl1 O3B 109.0(11) ?
O4B Cl1 O4A 131.4(9) ?
O3B Cl1 O4A 31.9(8) ?
O4B Cl1 O3A 77.7(9) ?
O3B Cl1 O3A 131.9(7) ?
O4A Cl1 O3A 108.3(5) ?
O4B Cl1 O1 108.2(7) ?
O3B Cl1 O1 108.4(7) ?
O4A Cl1 O1 111.9(5) ?
O3A Cl1 O1 114.4(4) ?
O4B Cl1 O2B 111.6(10) ?
O3B Cl1 O2B 115.0(10) ?
O4A Cl1 O2B 83.9(9) ?
O3A Cl1 O2B 34.0(7) ?
O1 Cl1 O2B 104.4(6) ?
O4B Cl1 O2A 29.7(10) ?
O3B Cl1 O2A 80.6(9) ?
O4A Cl1 O2A 108.0(7) ?
O3A Cl1 O2A 103.0(5) ?
O1 Cl1 O2A 110.7(5) ?
O2B Cl1 O2A 134.4(8) ?
C37 N1 N2 108.2(2) ?
C37 N1 Ag1 119.63(16) ?
N2 N1 Ag1 130.30(15) ?
C38 N2 N1 107.07(19) ?
C37 N3 C38 104.65(19) ?
C37 N3 C44 127.59(19) ?
C38 N3 C44 127.6(2) ?
C55 N4 C51 117.4(2) ?
C55 N4 Ag1 126.54(18) ?
C51 N4 Ag1 115.23(16) ?
C39 N5 C40 117.0(3) ?
C6 C1 C2 118.7(3) ?
C6 C1 P2 122.8(3) ?
C2 C1 P2 118.5(3) ?
C1 C2 C3 119.9(5) ?
C4 C3 C2 120.0(5) ?
C3 C4 C5 121.1(5) ?
C4 C5 C6 119.7(6) ?
C1 C6 C5 120.6(5) ?
C8 C7 C12 118.7(3) ?
C8 C7 P2 118.6(2) ?
C12 C7 P2 122.5(2) ?
C7 C8 C9 120.5(3) ?
C10 C9 C8 119.3(4) ?
C11 C10 C9 120.5(4) ?
C10 C11 C12 121.2(4) ?
C11 C12 C7 119.9(3) ?
C14 C13 C18 118.6(3) ?
C14 C13 P2 124.0(2) ?
C18 C13 P2 117.3(2) ?
C13 C14 C15 119.8(3) ?
C16 C15 C14 120.9(3) ?
C17 C16 C15 119.9(3) ?
C16 C17 C18 120.3(3) ?
C13 C18 C17 120.4(3) ?
C24 C19 C20 118.2(3) ?
C24 C19 P1 120.3(2) ?
C20 C19 P1 121.4(2) ?
C21 C20 C19 120.6(3) ?
C22 C21 C20 120.9(4) ?
C21 C22 C23 119.8(3) ?
C22 C23 C24 120.5(3) ?
C19 C24 C23 119.9(3) ?
C26 C25 C30 118.1(3) ?
C26 C25 P1 118.0(2) ?
C30 C25 P1 123.9(2) ?
C25 C26 C27 120.9(3) ?
C28 C27 C26 120.0(4) ?
C29 C28 C27 119.3(3) ?
C28 C29 C30 120.9(4) ?
C25 C30 C29 120.8(3) ?
C32 C31 C36 118.2(3) ?
C32 C31 P1 117.8(2) ?
C36 C31 P1 124.0(2) ?
C31 C32 C33 121.0(3) ?
C34 C33 C32 119.9(4) ?
C33 C34 C35 120.2(4) ?
C34 C35 C36 120.3(4) ?
C35 C36 C31 120.4(3) ?
N1 C37 N3 109.7(2) ?
N1 C37 C51 121.4(2) ?
N3 C37 C51 128.8(2) ?
N2 C38 N3 110.3(2) ?
N2 C38 C39 122.2(2) ?
N3 C38 C39 127.4(2) ?
N5 C39 C43 122.0(3) ?
N5 C39 C38 119.5(2) ?
C43 C39 C38 118.4(3) ?
C41 C40 N5 124.8(4) ?
C40 C41 C42 118.1(3) ?
C41 C42 C43 118.9(4) ?
C42 C43 C39 119.2(3) ?
C45 C44 C49 121.1(2) ?
C45 C44 N3 118.6(2) ?
C49 C44 N3 120.3(2) ?
C44 C45 C46 119.2(3) ?
C47 C46 C45 121.1(3) ?
C46 C47 C48 118.3(3) ?
C46 C47 C50 121.3(3) ?
C48 C47 C50 120.4(3) ?
C49 C48 C47 121.4(3) ?
C44 C49 C48 118.9(3) ?
N4 C51 C52 122.6(2) ?
N4 C51 C37 113.2(2) ?
C52 C51 C37 124.1(2) ?
C51 C52 C53 118.4(3) ?
C54 C53 C52 119.5(3) ?
C53 C54 C55 118.5(3) ?
N4 C55 C54 123.7(3) ?

loop_
_geom_bond_atom_site_label_1
_geom_bond_atom_site_label_2
_geom_bond_site_symmetry_2
_geom_bond_distance
_geom_bond_publ_flag
Ag1 N1 . 2.308(2) ?
Ag1 P1 . 2.4380(10) ?
Ag1 P2 . 2.4940(10) ?
Ag1 N4 . 2.548(2) ?
P1 C19 . 1.818(3) y
P1 C31 . 1.826(3) y
P1 C25 . 1.829(3) y
P2 C7 . 1.826(3) y
P2 C1 . 1.826(3) y
P2 C13 . 1.834(3) y
Cl1 O4B . 1.310(11) ?
Cl1 O3B . 1.391(14) ?
Cl1 O4A . 1.395(8) ?
Cl1 O3A . 1.401(6) ?
Cl1 O1 . 1.430(2) ?
Cl1 O2B . 1.430(13) ?
Cl1 O2A . 1.453(9) ?
N1 C37 . 1.317(3) ?
N1 N2 . 1.379(3) ?
N2 C38 . 1.311(3) ?
N3 C37 . 1.367(3) ?
N3 C38 . 1.382(3) ?
N3 C44 . 1.455(3) ?
N4 C55 . 1.337(3) ?
N4 C51 . 1.349(3) ?
N5 C39 . 1.309(4) ?
N5 C40 . 1.343(4) ?
C1 C6 . 1.385(5) ?
C1 C2 . 1.393(5) ?
C2 C3 . 1.399(6) ?
C3 C4 . 1.359(9) ?
C4 C5 . 1.363(9) ?
C5 C6 . 1.394(6) ?
C7 C8 . 1.384(4) ?
C7 C12 . 1.395(4) ?
C8 C9 . 1.402(5) ?
C9 C10 . 1.381(6) ?
C10 C11 . 1.346(6) ?
C11 C12 . 1.386(5) ?
C13 C14 . 1.378(4) ?
C13 C18 . 1.388(4) ?
C14 C15 . 1.392(5) ?
C15 C16 . 1.362(5) ?
C16 C17 . 1.355(4) ?
C17 C18 . 1.390(4) ?
C19 C24 . 1.378(4) ?
C19 C20 . 1.391(4) ?
C20 C21 . 1.371(5) ?
C21 C22 . 1.353(5) ?
C22 C23 . 1.359(5) ?
C23 C24 . 1.395(5) ?
C25 C26 . 1.368(4) ?
C25 C30 . 1.376(4) ?
C26 C27 . 1.393(5) ?
C27 C28 . 1.369(5) ?
C28 C29 . 1.349(5) ?
C29 C30 . 1.383(5) ?
C31 C32 . 1.388(4) ?
C31 C36 . 1.393(4) ?
C32 C33 . 1.391(5) ?
C33 C34 . 1.369(6) ?
C34 C35 . 1.373(6) ?
C35 C36 . 1.389(5) ?
C37 C51 . 1.486(3) ?
C38 C39 . 1.477(4) ?
C39 C43 . 1.383(4) ?
C40 C41 . 1.340(6) ?
C41 C42 . 1.358(6) ?
C42 C43 . 1.373(5) ?
C44 C45 . 1.375(3) ?
C44 C49 . 1.377(4) ?
C45 C46 . 1.390(4) ?
C46 C47 . 1.378(4) ?
C47 C48 . 1.391(4) ?
C47 C50 . 1.516(4) ?
C48 C49 . 1.382(4) ?
C51 C52 . 1.381(3) ?
C52 C53 . 1.391(4) ?
C53 C54 . 1.365(4) ?
C54 C55 . 1.377(4) ?

loop_
_geom_hbond_atom_site_label_D
_geom_hbond_atom_site_label_H
_geom_hbond_atom_site_label_A
_geom_hbond_site_symmetry_A
_geom_hbond_distance_DH
_geom_hbond_distance_HA
_geom_hbond_distance_DA
_geom_hbond_angle_DHA
_geom_hbond_publ_flag
C48 H48A O4A 2_545 0.93 2.47 3.360(10) 160 yes
C49 H49A O4A 4_565 0.93 2.56 3.370(10) 146 yes

loop_
_geom_torsion_atom_site_label_1
_geom_torsion_atom_site_label_2
_geom_torsion_atom_site_label_3
_geom_torsion_atom_site_label_4
_geom_torsion
N1 Ag1 P1 C19 18.95(12)
P2 Ag1 P1 C19 171.61(10)
N4 Ag1 P1 C19 -61.46(12)
N1 Ag1 P1 C31 141.56(11)
P2 Ag1 P1 C31 -65.78(10)
N4 Ag1 P1 C31 61.15(11)
N1 Ag1 P1 C25 -100.03(11)
P2 Ag1 P1 C25 52.63(10)
N4 Ag1 P1 C25 179.56(11)
N1 Ag1 P2 C7 -119.18(11)
P1 Ag1 P2 C7 86.19(10)
N4 Ag1 P2 C7 -48.82(11)
N1 Ag1 P2 C1 122.11(14)
P1 Ag1 P2 C1 -32.52(13)
N4 Ag1 P2 C1 -167.52(14)
N1 Ag1 P2 C13 -5.20(11)
P1 Ag1 P2 C13 -159.83(10)
N4 Ag1 P2 C13 65.16(11)
P1 Ag1 N1 C37 -121.15(17)
P2 Ag1 N1 C37 83.38(18)
N4 Ag1 N1 C37 -8.87(17)
P1 Ag1 N1 N2 76.2(2)
P2 Ag1 N1 N2 -79.3(2)
N4 Ag1 N1 N2 -171.5(2)
C37 N1 N2 C38 -0.2(3)
Ag1 N1 N2 C38 164.01(17)
N1 Ag1 N4 C55 -169.2(3)
P1 Ag1 N4 C55 -56.0(3)
P2 Ag1 N4 C55 81.1(2)
N1 Ag1 N4 C51 -0.27(16)
P1 Ag1 N4 C51 112.91(17)
P2 Ag1 N4 C51 -109.99(17)
C7 P2 C1 C6 5.6(3)
C13 P2 C1 C6 -102.6(3)
Ag1 P2 C1 C6 124.1(3)
C7 P2 C1 C2 -174.3(3)
C13 P2 C1 C2 77.5(3)
Ag1 P2 C1 C2 -55.8(3)
C6 C1 C2 C3 1.2(6)
P2 C1 C2 C3 -178.9(3)
C1 C2 C3 C4 -1.7(7)
C2 C3 C4 C5 1.4(9)
C3 C4 C5 C6 -0.8(9)
C2 C1 C6 C5 -0.6(6)
P2 C1 C6 C5 179.5(4)
C4 C5 C6 C1 0.4(8)
C1 P2 C7 C8 89.6(3)
C13 P2 C7 C8 -162.6(2)
Ag1 P2 C7 C8 -39.6(3)
C1 P2 C7 C12 -95.1(3)
C13 P2 C7 C12 12.6(3)
Ag1 P2 C7 C12 135.7(2)
C12 C7 C8 C9 -1.0(5)
P2 C7 C8 C9 174.4(3)
C7 C8 C9 C10 0.3(6)
C8 C9 C10 C11 0.1(7)
C9 C10 C11 C12 0.1(7)
C10 C11 C12 C7 -0.8(6)
C8 C7 C12 C11 1.2(5)
P2 C7 C12 C11 -174.0(3)
C7 P2 C13 C14 -103.0(3)
C1 P2 C13 C14 6.4(3)
Ag1 P2 C13 C14 142.3(3)
C7 P2 C13 C18 74.5(3)
C1 P2 C13 C18 -176.1(2)
Ag1 P2 C13 C18 -40.2(3)
C18 C13 C14 C15 -1.4(5)
P2 C13 C14 C15 176.1(3)
C13 C14 C15 C16 -0.4(7)
C14 C15 C16 C17 0.6(7)
C15 C16 C17 C18 0.9(6)
C14 C13 C18 C17 2.9(5)
P2 C13 C18 C17 -174.8(2)
C16 C17 C18 C13 -2.7(5)
C31 P1 C19 C24 -140.6(2)
C25 P1 C19 C24 110.5(2)
Ag1 P1 C19 C24 -12.6(3)
C31 P1 C19 C20 40.5(3)
C25 P1 C19 C20 -68.4(3)
Ag1 P1 C19 C20 168.5(2)
C24 C19 C20 C21 -2.3(5)
P1 C19 C20 C21 176.6(3)
C19 C20 C21 C22 -0.1(7)
C20 C21 C22 C23 2.1(7)
C21 C22 C23 C24 -1.6(6)
C20 C19 C24 C23 2.8(5)
P1 C19 C24 C23 -176.1(2)
C22 C23 C24 C19 -0.9(5)
C19 P1 C25 C26 176.5(3)
C31 P1 C25 C26 68.0(3)
Ag1 P1 C25 C26 -56.4(3)
C19 P1 C25 C30 -6.1(3)
C31 P1 C25 C30 -114.6(3)
Ag1 P1 C25 C30 120.9(3)
C30 C25 C26 C27 0.0(6)
P1 C25 C26 C27 177.5(3)
C25 C26 C27 C28 0.6(7)
C26 C27 C28 C29 -0.1(7)
C27 C28 C29 C30 -1.0(7)
C26 C25 C30 C29 -1.2(6)
P1 C25 C30 C29 -178.5(3)
C28 C29 C30 C25 1.7(7)
C19 P1 C31 C32 86.9(2)
C25 P1 C31 C32 -164.9(2)
Ag1 P1 C31 C32 -42.7(2)
C19 P1 C31 C36 -92.0(3)
C25 P1 C31 C36 16.1(3)
Ag1 P1 C31 C36 138.4(2)
C36 C31 C32 C33 0.7(5)
P1 C31 C32 C33 -178.3(2)
C31 C32 C33 C34 -1.1(5)
C32 C33 C34 C35 0.9(6)
C33 C34 C35 C36 -0.3(6)
C34 C35 C36 C31 -0.2(6)
C32 C31 C36 C35 0.0(5)
P1 C31 C36 C35 178.9(3)
N2 N1 C37 N3 1.1(3)
Ag1 N1 C37 N3 -165.04(15)
N2 N1 C37 C51 -176.3(2)
Ag1 N1 C37 C51 17.6(3)
C38 N3 C37 N1 -1.6(3)
C44 N3 C37 N1 173.8(2)
C38 N3 C37 C51 175.6(2)
C44 N3 C37 C51 -9.1(4)
N1 N2 C38 N3 -0.8(3)
N1 N2 C38 C39 177.9(2)
C37 N3 C38 N2 1.5(3)
C44 N3 C38 N2 -173.9(2)
C37 N3 C38 C39 -177.2(2)
C44 N3 C38 C39 7.4(4)
C40 N5 C39 C43 -0.5(6)
C40 N5 C39 C38 -179.3(4)
N2 C38 C39 N5 154.5(3)
N3 C38 C39 N5 -26.9(4)
N2 C38 C39 C43 -24.3(4)
N3 C38 C39 C43 154.2(3)
C39 N5 C40 C41 0.9(8)
N5 C40 C41 C42 -0.6(8)
C40 C41 C42 C43 -0.1(8)
C41 C42 C43 C39 0.5(7)
N5 C39 C43 C42 -0.2(6)
C38 C39 C43 C42 178.7(4)
C37 N3 C44 C45 -65.8(3)
C38 N3 C44 C45 108.5(3)
C37 N3 C44 C49 114.8(3)
C38 N3 C44 C49 -70.8(3)
C49 C44 C45 C46 -1.5(4)
N3 C44 C45 C46 179.2(2)
C44 C45 C46 C47 1.1(4)
C45 C46 C47 C48 -0.3(4)
C45 C46 C47 C50 -179.0(3)
C46 C47 C48 C49 -0.1(4)
C50 C47 C48 C49 178.7(3)
C45 C44 C49 C48 1.1(4)
N3 C44 C49 C48 -179.6(2)
C47 C48 C49 C44 -0.3(4)
C55 N4 C51 C52 0.1(4)
Ag1 N4 C51 C52 -169.9(2)
C55 N4 C51 C37 177.9(2)
Ag1 N4 C51 C37 7.9(3)
N1 C37 C51 N4 -16.8(3)
N3 C37 C51 N4 166.3(2)
N1 C37 C51 C52 160.9(3)
N3 C37 C51 C52 -15.9(4)
N4 C51 C52 C53 -0.4(4)
C37 C51 C52 C53 -177.9(3)
C51 C52 C53 C54 0.3(5)
C52 C53 C54 C55 0.1(5)
C51 N4 C55 C54 0.3(5)
Ag1 N4 C55 C54 169.0(2)
C53 C54 C55 N4 -0.4(5)
